data_1561540
loop_
_publ_author_name
'Grebenkemper, Jason H.'
'Hu, Yufei'
'Abdusalyamova, M.N.'
'Makhmudov, F.A.'
'Kauzlarich, Susan M.'

_publ_section_title
;
 Magnetic remanence in Yb14&#x2212;RE MnSb11 (RE=Tb, Dy, Ho) single
 crystals
;
_journal_name_full 'Journal of Solid State Chemistry'
_journal_page_first 321
_journal_page_last 326
_journal_paper_doi 10.1016/j.jssc.2016.03.037
_journal_volume 238
_journal_year 2016
_chemical_formula_sum 'Mn Sb11 Tb0.4 Yb13.6'
_chemical_formula_weight 3811.10
_space_group_crystal_system tetragonal
_space_group_IT_number 142
_space_group_name_Hall '-I 4bd 2c'
_space_group_name_H-M_alt 'I 41/a c d :2'
_atom_sites_solution_hydrogens .
_audit_creation_method SHELXL-2014
_cell_angle_alpha 90
_cell_angle_beta 90
_cell_angle_gamma 90
_cell_formula_units_Z 8
_cell_length_a 16.5997(19)
_cell_length_b 16.5997(19)
_cell_length_c 21.963(3)
_cell_measurement_reflns_used 2349
_cell_measurement_temperature 90
_cell_measurement_theta_max 30.656
_cell_measurement_theta_min 2.454
_cell_volume 6051.9(13)
_computing_structure_refinement 'SHELXL-2014 (Sheldrick, 2014)'
_diffrn_ambient_temperature 90
_diffrn_measured_fraction_theta_full 1.000
_diffrn_measured_fraction_theta_max 1.000
_diffrn_measurement_device_type 'Bruker APEX II'
_diffrn_measurement_method CCD
_diffrn_radiation_type MoK\a
_diffrn_radiation_wavelength 0.71073
_diffrn_reflns_av_R_equivalents 0.0423
_diffrn_reflns_av_unetI/netI 0.0127
_diffrn_reflns_Laue_measured_fraction_full 1.000
_diffrn_reflns_Laue_measured_fraction_max 1.000
_diffrn_reflns_limit_h_max 23
_diffrn_reflns_limit_h_min -23
_diffrn_reflns_limit_k_max 23
_diffrn_reflns_limit_k_min -23
_diffrn_reflns_limit_l_max 31
_diffrn_reflns_limit_l_min -31
_diffrn_reflns_number 45629
_diffrn_reflns_point_group_measured_fraction_full 1.000
_diffrn_reflns_point_group_measured_fraction_max 1.000
_diffrn_reflns_theta_full 25.242
_diffrn_reflns_theta_max 30.656
_diffrn_reflns_theta_min 2.454
_exptl_absorpt_coefficient_mu 52.474
_exptl_absorpt_correction_T_max 0.0489
_exptl_absorpt_correction_T_min 0.0160
_exptl_absorpt_correction_type multi-scan
_exptl_absorpt_process_details SADABS
_exptl_crystal_colour silver
_exptl_crystal_density_diffrn 8.366
_exptl_crystal_description shard
_exptl_crystal_F_000 12512
_exptl_crystal_size_max 0.146
_exptl_crystal_size_mid 0.115
_exptl_crystal_size_min 0.094
_refine_diff_density_max 1.161
_refine_diff_density_min -1.177
_refine_diff_density_rms 0.275
_refine_ls_extinction_coef 0.0000458(11)
_refine_ls_extinction_expression Fc^*^=kFc[1+0.001xFc^2^\l^3^/sin(2\q)]^-1/4^
_refine_ls_extinction_method SHELXL
_refine_ls_goodness_of_fit_ref 1.486
_refine_ls_hydrogen_treatment undef
_refine_ls_matrix_type full
_refine_ls_number_parameters 63
_refine_ls_number_reflns 2349
_refine_ls_number_restraints 1
_refine_ls_restrained_S_all 1.486
_refine_ls_R_factor_all 0.0175
_refine_ls_R_factor_gt 0.0173
_refine_ls_shift/su_max 0.002
_refine_ls_shift/su_mean 0.000
_refine_ls_structure_factor_coef Fsqd
_refine_ls_weighting_details 'w=1/[\s^2^(Fo^2^)+134.2432P] where P=(Fo^2^+2Fc^2^)/3'
_refine_ls_weighting_scheme calc
_refine_ls_wR_factor_gt 0.0354
_refine_ls_wR_factor_ref 0.0354
_reflns_Friedel_coverage 0.000
_reflns_Friedel_fraction_full .
_reflns_Friedel_fraction_max .
_reflns_number_gt 2340
_reflns_number_total 2349
_reflns_threshold_expression 'I > 2\s(I)'
_cod_data_source_file mmc5.cif
_cod_data_source_block jhg55
_cod_original_cell_volume 6051.9(16)
_cod_original_sg_symbol_H-M 'I 41/a c d'
_cod_original_formula_sum 'Mn Sb11 Tb0.40 Yb13.60'
_cod_database_code 1561540
_shelx_space_group_comment
;
The symmetry employed for this shelxl refinement is uniquely defined
by the following loop, which should always be used as a source of
symmetry information in preference to the above space-group names.
They are only intended as comments.
;
_shelx_estimated_absorpt_t_min 0.049
_shelx_estimated_absorpt_t_max 0.083
_shelxl_version_number 2014-3

loop_
_space_group_symop_operation_xyz
'x, y, z'
'-x+1/2, -y, z+1/2'
'-y+1/4, x+3/4, z+1/4'
'y+1/4, -x+1/4, z+3/4'
'-x+1/2, y, -z'
'x, -y, -z+1/2'
'y+1/4, x+3/4, -z+3/4'
'-y+1/4, -x+1/4, -z+1/4'
'x+1/2, y+1/2, z+1/2'
'-x+1, -y+1/2, z+1'
'-y+3/4, x+5/4, z+3/4'
'y+3/4, -x+3/4, z+5/4'
'-x+1, y+1/2, -z+1/2'
'x+1/2, -y+1/2, -z+1'
'y+3/4, x+5/4, -z+5/4'
'-y+3/4, -x+3/4, -z+3/4'
'-x, -y, -z'
'x-1/2, y, -z-1/2'
'y-1/4, -x-3/4, -z-1/4'
'-y-1/4, x-1/4, -z-3/4'
'x-1/2, -y, z'
'-x, y, z-1/2'
'-y-1/4, -x-3/4, z-3/4'
'y-1/4, x-1/4, z-1/4'
'-x+1/2, -y+1/2, -z+1/2'
'x, y+1/2, -z'
'y+1/4, -x-1/4, -z+1/4'
'-y+1/4, x+1/4, -z-1/4'
'x, -y+1/2, z+1/2'
'-x+1/2, y+1/2, z'
'-y+1/4, -x-1/4, z-1/4'
'y+1/4, x+1/4, z+1/4'

loop_
_atom_site_label
_atom_site_type_symbol
_atom_site_fract_x
_atom_site_fract_y
_atom_site_fract_z
_atom_site_U_iso_or_equiv
_atom_site_adp_type
_atom_site_occupancy
_atom_site_site_symmetry_order
_atom_site_calc_flag
_atom_site_refinement_flags_posn
_atom_site_refinement_flags_adp
_atom_site_refinement_flags_occupancy
_atom_site_disorder_assembly
_atom_site_disorder_group
Yb1 Yb -0.04225(2) -0.07364(2) 0.82802(2) 0.00449(5) Uani 0.900(3) 1 d . . P . .
Tb1 Tb -0.04225(2) -0.07364(2) 0.82802(2) 0.00449(5) Uani 0.100(3) 1 d . . P . .
Yb2 Yb -0.02236(2) 0.12408(2) 0.00296(2) 0.00580(5) Uani 1 1 d . . . . .
Yb3 Yb 0.35494(2) 0.0000 0.2500 0.00463(6) Uani 1 2 d S T P . .
Yb4 Yb 0.17941(2) 0.40860(2) 0.84274(2) 0.00601(5) Uani 1 1 d . . . . .
Sb1 Sb 0.13584(2) 0.38584(2) 0.1250 0.00411(9) Uani 1 2 d S T P . .
Sb2 Sb 0.00499(2) 0.10880(2) 0.80996(2) 0.00480(7) Uani 1 1 d . . . . .
Sb3 Sb 0.86959(2) 0.97341(2) 0.95276(2) 0.00505(7) Uani 1 1 d . . . . .
Sb4 Sb 0.0000 0.2500 0.1250 0.00465(12) Uani 1 4 d S T P . .
Mn1 Mn 0.0000 0.2500 0.8750 0.0048(3) Uani 1 4 d S T P . .

loop_
_atom_site_aniso_label
_atom_site_aniso_U_11
_atom_site_aniso_U_22
_atom_site_aniso_U_33
_atom_site_aniso_U_23
_atom_site_aniso_U_13
_atom_site_aniso_U_12
Yb1 0.00396(10) 0.00340(10) 0.00611(10) 0.00015(7) 0.00053(7) -0.00012(7)
Tb1 0.00396(10) 0.00340(10) 0.00611(10) 0.00015(7) 0.00053(7) -0.00012(7)
Yb2 0.00446(10) 0.00505(10) 0.00789(10) 0.00073(8) -0.00029(7) 0.00122(7)
Yb3 0.00390(13) 0.00420(13) 0.00580(13) 0.00036(10) 0.000 0.000
Yb4 0.00384(10) 0.00850(11) 0.00570(10) -0.00165(8) -0.00051(7) 0.00085(8)
Sb1 0.00335(12) 0.00335(12) 0.00563(19) -0.00007(11) 0.00007(11) -0.00030(15)
Sb2 0.00360(14) 0.00370(14) 0.00710(14) -0.00073(11) 0.00100(12) -0.00069(11)
Sb3 0.00601(15) 0.00407(14) 0.00508(14) 0.00015(11) 0.00045(11) 0.00157(11)
Sb4 0.00400(17) 0.00400(17) 0.0060(3) 0.000 0.000 0.0015(2)
Mn1 0.0044(4) 0.0044(4) 0.0057(6) 0.000 0.000 0.000

loop_
_atom_type_symbol
_atom_type_description
_atom_type_scat_dispersion_real
_atom_type_scat_dispersion_imag
_atom_type_scat_source
Mn Mn 0.3368 0.7283 'International Tables Vol C Tables 4.2.6.8 and 6.1.1.4'
Sb Sb -0.5866 1.5461 'International Tables Vol C Tables 4.2.6.8 and 6.1.1.4'
Tb Tb -0.1723 4.1537 'International Tables Vol C Tables 4.2.6.8 and 6.1.1.4'
Yb Yb -0.3850 5.5486 'International Tables Vol C Tables 4.2.6.8 and 6.1.1.4'

loop_
_geom_angle_atom_site_label_1
_geom_angle_atom_site_label_2
_geom_angle_atom_site_label_3
_geom_angle
_geom_angle_site_symmetry_1
_geom_angle_site_symmetry_3
Sb2 Yb1 Sb3 116.066(11) . 16_556
Sb2 Yb1 Sb4 150.400(10) . 17_556
Sb3 Yb1 Sb4 93.256(9) 16_556 17_556
Sb2 Yb1 Sb2 89.714(11) . 6_556
Sb3 Yb1 Sb2 89.228(11) 16_556 6_556
Sb4 Yb1 Sb2 94.918(10) 17_556 6_556
Sb2 Yb1 Sb1 90.726(11) . 26_546
Sb3 Yb1 Sb1 153.177(13) 16_556 26_546
Sb4 Yb1 Sb1 59.928(8) 17_556 26_546
Sb2 Yb1 Sb1 92.340(10) 6_556 26_546
Sb2 Yb1 Sb3 89.257(11) . 1_445
Sb3 Yb1 Sb3 78.930(13) 16_556 1_445
Sb4 Yb1 Sb3 92.734(10) 17_556 1_445
Sb2 Yb1 Sb3 166.248(12) 6_556 1_445
Sb1 Yb1 Sb3 101.385(11) 26_546 1_445
Sb2 Yb1 Yb4 55.534(8) . 10_454
Sb3 Yb1 Yb4 66.444(9) 16_556 10_454
Sb4 Yb1 Yb4 144.645(8) 17_556 10_454
Sb2 Yb1 Yb4 112.528(10) 6_556 10_454
Sb1 Yb1 Yb4 135.998(10) 26_546 10_454
Sb3 Yb1 Yb4 56.291(9) 1_445 10_454
Sb2 Yb1 Yb3 54.829(7) . 2
Sb3 Yb1 Yb3 139.931(11) 16_556 2
Sb4 Yb1 Yb3 105.367(7) 17_556 2
Sb2 Yb1 Yb3 54.648(8) 6_556 2
Sb1 Yb1 Yb3 56.703(9) 26_546 2
Sb3 Yb1 Yb3 133.580(10) 1_445 2
Yb4 Yb1 Yb3 108.602(7) 10_454 2
Sb2 Yb1 Yb1 141.628(10) . 16_446
Sb3 Yb1 Yb1 54.170(10) 16_556 16_446
Sb4 Yb1 Yb1 53.738(4) 17_556 16_446
Sb2 Yb1 Yb1 123.986(12) 6_556 16_446
Sb1 Yb1 Yb1 104.187(10) 26_546 16_446
Sb3 Yb1 Yb1 53.492(9) 1_445 16_446
Yb4 Yb1 Yb1 91.546(5) 10_454 16_446
Yb3 Yb1 Yb1 158.818(5) 2 16_446
Sb2 Yb1 Tb1 141.628(10) . 16_446
Sb3 Yb1 Tb1 54.170(10) 16_556 16_446
Sb4 Yb1 Tb1 53.738(4) 17_556 16_446
Sb2 Yb1 Tb1 123.986(12) 6_556 16_446
Sb1 Yb1 Tb1 104.187(10) 26_546 16_446
Sb3 Yb1 Tb1 53.492(9) 1_445 16_446
Yb4 Yb1 Tb1 91.546(5) 10_454 16_446
Yb3 Yb1 Tb1 158.818(5) 2 16_446
Yb1 Yb1 Tb1 0.000(8) 16_446 16_446
Sb2 Yb1 Yb2 147.029(11) . 24_556
Sb3 Yb1 Yb2 51.391(8) 16_556 24_556
Sb4 Yb1 Yb2 56.169(7) 17_556 24_556
Sb2 Yb1 Yb2 62.305(9) 6_556 24_556
Sb1 Yb1 Yb2 106.522(9) 26_546 24_556
Sb3 Yb1 Yb2 113.638(10) 1_445 24_556
Yb4 Yb1 Yb2 117.038(8) 10_454 24_556
Yb3 Yb1 Yb2 111.931(8) 2 24_556
Yb1 Yb1 Yb2 61.696(10) 16_446 24_556
Tb1 Yb1 Yb2 61.696(10) 16_446 24_556
Sb2 Yb1 Yb2 104.717(9) . 17_556
Sb3 Yb1 Yb2 113.952(9) 16_556 17_556
Sb4 Yb1 Yb2 56.013(5) 17_556 17_556
Sb2 Yb1 Yb2 141.999(12) 6_556 17_556
Sb1 Yb1 Yb2 53.320(6) 26_546 17_556
Sb3 Yb1 Yb2 51.127(10) 1_445 17_556
Yb4 Yb1 Yb2 104.476(8) 10_454 17_556
Yb3 Yb1 Yb2 105.833(9) 2 17_556
Yb1 Yb1 Yb2 61.344(9) 16_446 17_556
Tb1 Yb1 Yb2 61.344(9) 16_446 17_556
Yb2 Yb1 Yb2 108.130(9) 24_556 17_556
Sb2 Yb2 Sb3 165.454(12) 19_566 17_666
Sb2 Yb2 Sb3 89.768(11) 19_566 1_444
Sb3 Yb2 Sb3 98.753(10) 17_666 1_444
Sb2 Yb2 Sb1 91.773(11) 19_566 10_454
Sb3 Yb2 Sb1 100.582(11) 17_666 10_454
Sb3 Yb2 Sb1 85.530(12) 1_444 10_454
Sb2 Yb2 Sb4 91.284(11) 19_566 .
Sb3 Yb2 Sb4 89.127(9) 17_666 .
Sb3 Yb2 Sb4 142.334(10) 1_444 .
Sb1 Yb2 Sb4 56.804(10) 10_454 .
Sb2 Yb2 Mn1 48.293(7) 19_566 1_554
Sb3 Yb2 Mn1 117.689(9) 17_666 1_554
Sb3 Yb2 Mn1 104.049(11) 1_444 1_554
Sb1 Yb2 Mn1 137.929(9) 10_454 1_554
Sb4 Yb2 Mn1 104.553(11) . 1_554
Sb2 Yb2 Sb2 85.525(11) 19_566 28_556
Sb3 Yb2 Sb2 80.146(10) 17_666 28_556
Sb3 Yb2 Sb2 135.872(12) 1_444 28_556
Sb1 Yb2 Sb2 138.381(11) 10_454 28_556
Sb4 Yb2 Sb2 81.705(10) . 28_556
Mn1 Yb2 Sb2 44.296(6) 1_554 28_556
Sb2 Yb2 Yb4 113.963(12) 19_566 19_566
Sb3 Yb2 Yb4 53.996(11) 17_666 19_566
Sb3 Yb2 Yb4 93.950(10) 1_444 19_566
Sb1 Yb2 Yb4 154.263(8) 10_454 19_566
Sb4 Yb2 Yb4 119.622(8) . 19_566
Mn1 Yb2 Yb4 67.118(8) 1_554 19_566
Sb2 Yb2 Yb4 49.697(7) 28_556 19_566
Sb2 Yb2 Yb3 54.492(8) 19_566 20_556
Sb3 Yb2 Yb3 139.603(11) 17_666 20_556
Sb3 Yb2 Yb3 51.939(8) 1_444 20_556
Sb1 Yb2 Yb3 55.780(8) 10_454 20_556
Sb4 Yb2 Yb3 99.951(6) . 20_556
Mn1 Yb2 Yb3 98.106(6) 1_554 20_556
Sb2 Yb2 Yb3 139.924(9) 28_556 20_556
Yb4 Yb2 Yb3 139.828(9) 19_566 20_556
Sb2 Yb2 Tb1 119.039(10) 19_566 32_554
Sb3 Yb2 Tb1 51.708(8) 17_666 32_554
Sb3 Yb2 Tb1 150.460(10) 1_444 32_554
Sb1 Yb2 Tb1 99.010(12) 10_454 32_554
Sb4 Yb2 Tb1 50.633(5) . 32_554
Mn1 Yb2 Tb1 92.087(8) 1_554 32_554
Sb2 Yb2 Tb1 48.886(9) 28_556 32_554
Yb4 Yb2 Tb1 69.482(9) 19_566 32_554
Yb3 Yb2 Tb1 150.544(8) 20_556 32_554
Sb2 Yb2 Yb1 119.039(10) 19_566 32_554
Sb3 Yb2 Yb1 51.708(8) 17_666 32_554
Sb3 Yb2 Yb1 150.460(10) 1_444 32_554
Sb1 Yb2 Yb1 99.010(12) 10_454 32_554
Sb4 Yb2 Yb1 50.633(5) . 32_554
Mn1 Yb2 Yb1 92.087(8) 1_554 32_554
Sb2 Yb2 Yb1 48.886(9) 28_556 32_554
Yb4 Yb2 Yb1 69.482(9) 19_566 32_554
Yb3 Yb2 Yb1 150.544(8) 20_556 32_554
Tb1 Yb2 Yb1 0.000(9) 32_554 32_554
Sb2 Yb2 Yb1 136.058(10) 19_566 17_556
Sb3 Yb2 Yb1 52.068(8) 17_666 17_556
Sb3 Yb2 Yb1 107.665(10) 1_444 17_556
Sb1 Yb2 Yb1 51.532(9) 10_454 17_556
Sb4 Yb2 Yb1 50.504(8) . 17_556
Mn1 Yb2 Yb1 147.811(8) 1_554 17_556
Sb2 Yb2 Yb1 105.837(9) 28_556 17_556
Yb4 Yb2 Yb1 104.913(10) 19_566 17_556
Yb3 Yb2 Yb1 105.582(7) 20_556 17_556
Tb1 Yb2 Yb1 56.961(7) 32_554 17_556
Yb1 Yb2 Yb1 56.961(7) 32_554 17_556
Sb3 Yb3 Sb3 91.465(15) 27_466 32_444
Sb3 Yb3 Sb2 173.725(9) 27_466 5_556
Sb3 Yb3 Sb2 90.711(9) 32_444 5_556
Sb3 Yb3 Sb2 90.711(9) 27_466 2_554
Sb3 Yb3 Sb2 173.725(9) 32_444 2_554
Sb2 Yb3 Sb2 87.738(15) 5_556 2_554
Sb3 Yb3 Sb1 96.862(12) 27_466 25
Sb3 Yb3 Sb1 86.818(9) 32_444 25
Sb2 Yb3 Sb1 89.134(12) 5_556 25
Sb2 Yb3 Sb1 87.079(9) 2_554 25
Sb3 Yb3 Sb1 86.818(9) 27_466 20_656
Sb3 Yb3 Sb1 96.862(12) 32_444 20_656
Sb2 Yb3 Sb1 87.079(9) 5_556 20_656
Sb2 Yb3 Sb1 89.134(12) 2_554 20_656
Sb1 Yb3 Sb1 174.747(16) 25 20_656
Sb3 Yb3 Yb4 118.298(10) 27_466 23_665
Sb3 Yb3 Yb4 55.950(8) 32_444 23_665
Sb2 Yb3 Yb4 58.591(8) 5_556 23_665
Sb2 Yb3 Yb4 127.577(10) 2_554 23_665
Sb1 Yb3 Yb4 126.721(10) 25 23_665
Sb1 Yb3 Yb4 53.681(10) 20_656 23_665
Sb3 Yb3 Yb4 55.950(8) 27_466 20_657
Sb3 Yb3 Yb4 118.298(10) 32_444 20_657
Sb2 Yb3 Yb4 127.577(10) 5_556 20_657
Sb2 Yb3 Yb4 58.591(8) 2_554 20_657
Sb1 Yb3 Yb4 53.681(10) 25 20_657
Sb1 Yb3 Yb4 126.721(10) 20_656 20_657
Yb4 Yb3 Yb4 172.947(12) 23_665 20_657
Sb3 Yb3 Yb1 129.294(10) 27_466 2_554
Sb3 Yb3 Yb1 121.515(8) 32_444 2_554
Sb2 Yb3 Yb1 53.632(11) 5_556 2_554
Sb2 Yb3 Yb1 53.058(8) 2_554 2_554
Sb1 Yb3 Yb1 53.281(8) 25 2_554
Sb1 Yb3 Yb1 121.466(11) 20_656 2_554
Yb4 Yb3 Yb1 112.202(9) 23_665 2_554
Yb4 Yb3 Yb1 73.977(8) 20_657 2_554
Sb3 Yb3 Tb1 129.294(10) 27_466 2_554
Sb3 Yb3 Tb1 121.515(8) 32_444 2_554
Sb2 Yb3 Tb1 53.632(11) 5_556 2_554
Sb2 Yb3 Tb1 53.058(8) 2_554 2_554
Sb1 Yb3 Tb1 53.281(8) 25 2_554
Sb1 Yb3 Tb1 121.466(11) 20_656 2_554
Yb4 Yb3 Tb1 112.202(9) 23_665 2_554
Yb4 Yb3 Tb1 73.977(8) 20_657 2_554
Yb1 Yb3 Tb1 0.000(9) 2_554 2_554
Sb3 Yb3 Yb1 121.515(8) 27_466 5_556
Sb3 Yb3 Yb1 129.294(10) 32_444 5_556
Sb2 Yb3 Yb1 53.058(8) 5_556 5_556
Sb2 Yb3 Yb1 53.632(11) 2_554 5_556
Sb1 Yb3 Yb1 121.466(11) 25 5_556
Sb1 Yb3 Yb1 53.281(8) 20_656 5_556
Yb4 Yb3 Yb1 73.978(8) 23_665 5_556
Yb4 Yb3 Yb1 112.202(9) 20_657 5_556
Yb1 Yb3 Yb1 68.195(11) 2_554 5_556
Tb1 Yb3 Yb1 68.195(11) 2_554 5_556
Sb3 Yb3 Tb1 121.515(8) 27_466 5_556
Sb3 Yb3 Tb1 129.294(10) 32_444 5_556
Sb2 Yb3 Tb1 53.058(8) 5_556 5_556
Sb2 Yb3 Tb1 53.632(11) 2_554 5_556
Sb1 Yb3 Tb1 121.466(11) 25 5_556
Sb1 Yb3 Tb1 53.281(8) 20_656 5_556
Yb4 Yb3 Tb1 73.978(8) 23_665 5_556
Yb4 Yb3 Tb1 112.202(9) 20_657 5_556
Yb1 Yb3 Tb1 68.195(11) 2_554 5_556
Tb1 Yb3 Tb1 68.195(11) 2_554 5_556
Yb1 Yb3 Tb1 0.000(9) 5_556 5_556
Sb2 Yb4 Sb1 167.908(12) 10_454 11_545
Sb2 Yb4 Sb3 89.359(11) 10_454 4_464
Sb1 Yb4 Sb3 88.650(10) 11_545 4_464
Sb2 Yb4 Sb3 88.958(11) 10_454 10_564
Sb1 Yb4 Sb3 98.590(11) 11_545 10_564
Sb3 Yb4 Sb3 150.509(13) 4_464 10_564
Sb2 Yb4 Sb2 83.887(13) 10_454 28_557
Sb1 Yb4 Sb2 87.159(9) 11_545 28_557
Sb3 Yb4 Sb2 122.669(12) 4_464 28_557
Sb3 Yb4 Sb2 86.390(13) 10_564 28_557
Sb2 Yb4 Yb1 55.416(8) 10_454 10_454
Sb1 Yb4 Yb1 136.657(10) 11_545 10_454
Sb3 Yb4 Yb1 99.831(10) 4_464 10_454
Sb3 Yb4 Yb1 55.966(10) 10_564 10_454
Sb2 Yb4 Yb1 120.963(9) 28_557 10_454
Sb2 Yb4 Tb1 55.416(8) 10_454 10_454
Sb1 Yb4 Tb1 136.657(10) 11_545 10_454
Sb3 Yb4 Tb1 99.831(10) 4_464 10_454
Sb3 Yb4 Tb1 55.966(10) 10_564 10_454
Sb2 Yb4 Tb1 120.963(9) 28_557 10_454
Yb1 Yb4 Tb1 0.000(9) 10_454 10_454
Sb2 Yb4 Yb3 121.381(9) 10_454 27_566
Sb1 Yb4 Yb3 58.077(4) 11_545 27_566
Sb3 Yb4 Yb3 145.827(11) 4_464 27_566
Sb3 Yb4 Yb3 53.715(10) 10_564 27_566
Sb2 Yb4 Yb3 54.363(10) 28_557 27_566
Yb1 Yb4 Yb3 109.674(8) 10_454 27_566
Tb1 Yb4 Yb3 109.674(8) 10_454 27_566
Sb2 Yb4 Sb3 102.442(10) 10_454 7_446
Sb1 Yb4 Sb3 88.984(9) 11_545 7_446
Sb3 Yb4 Sb3 80.457(11) 4_464 7_446
Sb3 Yb4 Sb3 71.192(13) 10_564 7_446
Sb2 Yb4 Sb3 156.409(11) 28_557 7_446
Yb1 Yb4 Sb3 51.588(7) 10_454 7_446
Tb1 Yb4 Sb3 51.588(7) 10_454 7_446
Yb3 Yb4 Sb3 104.433(9) 27_566 7_446
Sb2 Yb4 Yb2 64.658(8) 10_454 28_556
Sb1 Yb4 Yb2 104.913(9) 11_545 28_556
Sb3 Yb4 Yb2 53.194(9) 4_464 28_556
Sb3 Yb4 Yb2 147.602(11) 10_564 28_556
Sb2 Yb4 Yb2 73.022(12) 28_557 28_556
Yb1 Yb4 Yb2 114.187(8) 10_454 28_556
Tb1 Yb4 Yb2 114.187(8) 10_454 28_556
Yb3 Yb4 Yb2 123.585(10) 27_566 28_556
Sb3 Yb4 Yb2 130.327(11) 7_446 28_556
Sb2 Yb4 Yb3 130.275(11) 10_454 26_556
Sb1 Yb4 Yb3 55.619(7) 11_545 26_556
Sb3 Yb4 Yb3 51.536(8) 4_464 26_556
Sb3 Yb4 Yb3 110.344(10) 10_564 26_556
Sb2 Yb4 Yb3 140.280(10) 28_557 26_556
Yb1 Yb4 Yb3 97.559(7) 10_454 26_556
Tb1 Yb4 Yb3 97.559(7) 10_454 26_556
Yb3 Yb4 Yb3 106.290(8) 27_566 26_556
Sb3 Yb4 Yb3 48.694(6) 7_446 26_556
Yb2 Yb4 Yb3 101.325(9) 28_556 26_556
Sb2 Yb4 Yb4 141.489(8) 10_454 16_556
Sb1 Yb4 Yb4 50.202(7) 11_545 16_556
Sb3 Yb4 Yb4 106.356(11) 4_464 16_556
Sb3 Yb4 Yb4 60.103(8) 10_564 16_556
Sb2 Yb4 Yb4 113.743(12) 28_557 16_556
Yb1 Yb4 Yb4 86.895(5) 10_454 16_556
Tb1 Yb4 Yb4 86.895(5) 10_454 16_556
Yb3 Yb4 Yb4 59.885(7) 27_566 16_556
Sb3 Yb4 Yb4 48.619(8) 7_446 16_556
Yb2 Yb4 Yb4 151.421(7) 28_556 16_556
Yb3 Yb4 Yb4 54.860(9) 26_556 16_556
Yb4 Sb1 Yb4 79.594(14) 5_556 12_453
Yb4 Sb1 Sb4 140.203(7) 5_556 .
Yb4 Sb1 Sb4 140.203(7) 12_453 .
Yb4 Sb1 Yb1 88.789(6) 5_556 32_554
Yb4 Sb1 Yb1 142.746(10) 12_453 32_554
Sb4 Sb1 Yb1 59.719(8) . 32_554
Yb4 Sb1 Tb1 88.789(6) 5_556 32_554
Yb4 Sb1 Tb1 142.746(10) 12_453 32_554
Sb4 Sb1 Tb1 59.719(8) . 32_554
Yb1 Sb1 Tb1 0.000(8) 32_554 32_554
Yb4 Sb1 Tb1 142.746(10) 5_556 26_556
Yb4 Sb1 Tb1 88.789(7) 12_453 26_556
Sb4 Sb1 Tb1 59.719(8) . 26_556
Yb1 Sb1 Tb1 119.439(17) 32_554 26_556
Tb1 Sb1 Tb1 119.439(17) 32_554 26_556
Yb4 Sb1 Yb1 142.746(10) 5_556 26_556
Yb4 Sb1 Yb1 88.789(7) 12_453 26_556
Sb4 Sb1 Yb1 59.719(8) . 26_556
Yb1 Sb1 Yb1 119.439(17) 32_554 26_556
Tb1 Sb1 Yb1 119.439(17) 32_554 26_556
Tb1 Sb1 Yb1 0.000(3) 26_556 26_556
Yb4 Sb1 Yb2 138.087(9) 5_556 10_454
Yb4 Sb1 Yb2 86.238(7) 12_453 10_454
Sb4 Sb1 Yb2 63.795(9) . 10_454
Yb1 Sb1 Yb2 79.105(9) 32_554 10_454
Tb1 Sb1 Yb2 79.105(9) 32_554 10_454
Tb1 Sb1 Yb2 75.149(11) 26_556 10_454
Yb1 Sb1 Yb2 75.149(11) 26_556 10_454
Yb4 Sb1 Yb2 86.238(7) 5_556 8
Yb4 Sb1 Yb2 138.087(9) 12_453 8
Sb4 Sb1 Yb2 63.795(9) . 8
Yb1 Sb1 Yb2 75.149(11) 32_554 8
Tb1 Sb1 Yb2 75.149(11) 32_554 8
Tb1 Sb1 Yb2 79.105(9) 26_556 8
Yb1 Sb1 Yb2 79.105(9) 26_556 8
Yb2 Sb1 Yb2 127.591(18) 10_454 8
Yb4 Sb1 Yb3 72.802(10) 5_556 25
Yb4 Sb1 Yb3 68.242(10) 12_453 25
Sb4 Sb1 Yb3 115.700(9) . 25
Yb1 Sb1 Yb3 141.178(5) 32_554 25
Tb1 Sb1 Yb3 141.178(5) 32_554 25
Tb1 Sb1 Yb3 70.016(7) 26_556 25
Yb1 Sb1 Yb3 70.016(7) 26_556 25
Yb2 Sb1 Yb3 136.598(8) 10_454 25
Yb2 Sb1 Yb3 69.906(10) 8 25
Yb4 Sb1 Yb3 68.242(10) 5_556 27_565
Yb4 Sb1 Yb3 72.802(10) 12_453 27_565
Sb4 Sb1 Yb3 115.700(9) . 27_565
Yb1 Sb1 Yb3 70.016(7) 32_554 27_565
Tb1 Sb1 Yb3 70.016(7) 32_554 27_565
Tb1 Sb1 Yb3 141.178(5) 26_556 27_565
Yb1 Sb1 Yb3 141.178(5) 26_556 27_565
Yb2 Sb1 Yb3 69.906(10) 10_454 27_565
Yb2 Sb1 Yb3 136.598(8) 8 27_565
Yb3 Sb1 Yb3 128.600(18) 25 27_565
Mn1 Sb2 Yb2 73.235(11) . 28_556
Mn1 Sb2 Yb1 138.310(14) . .
Yb2 Sb2 Yb1 144.976(13) 28_556 .
Mn1 Sb2 Yb4 85.997(10) . 10_454
Yb2 Sb2 Yb4 141.136(13) 28_556 10_454
Yb1 Sb2 Yb4 69.049(9) . 10_454
Mn1 Sb2 Tb1 130.095(13) . 6_556
Yb2 Sb2 Tb1 81.578(12) 28_556 6_556
Yb1 Sb2 Tb1 83.252(11) . 6_556
Yb4 Sb2 Tb1 87.795(11) 10_454 6_556
Mn1 Sb2 Yb1 130.095(13) . 6_556
Yb2 Sb2 Yb1 81.578(12) 28_556 6_556
Yb1 Sb2 Yb1 83.252(11) . 6_556
Yb4 Sb2 Yb1 87.795(11) 10_454 6_556
Tb1 Sb2 Yb1 0.000(11) 6_556 6_556
Mn1 Sb2 Yb3 135.406(13) . 2
Yb2 Sb2 Yb3 73.192(9) 28_556 2
Yb1 Sb2 Yb3 72.112(9) . 2
Yb4 Sb2 Yb3 137.791(13) 10_454 2
Tb1 Sb2 Yb3 71.719(10) 6_556 2
Yb1 Sb2 Yb3 71.719(10) 6_556 2
Mn1 Sb2 Yb4 81.625(11) . 19_567
Yb2 Sb2 Yb4 85.061(11) 28_556 19_567
Yb1 Sb2 Yb4 85.869(10) . 19_567
Yb4 Sb2 Yb4 124.666(12) 10_454 19_567
Tb1 Sb2 Yb4 138.727(13) 6_556 19_567
Yb1 Sb2 Yb4 138.727(13) 6_556 19_567
Yb3 Sb2 Yb4 67.046(11) 2 19_567
Mn1 Sb2 Yb2 63.597(9) . 19_566
Yb2 Sb2 Yb2 75.674(10) 28_556 19_566
Yb1 Sb2 Yb2 126.786(12) . 19_566
Yb4 Sb2 Yb2 65.646(9) 10_454 19_566
Tb1 Sb2 Yb2 68.808(9) 6_556 19_566
Yb1 Sb2 Yb2 68.808(9) 6_556 19_566
Yb3 Sb2 Yb2 132.389(13) 2 19_566
Yb4 Sb2 Yb2 143.716(12) 19_567 19_566
Yb3 Sb3 Yb2 139.848(13) 20_667 17_666
Yb3 Sb3 Yb1 125.397(13) 20_667 16_556
Yb2 Sb3 Yb1 76.901(10) 17_666 16_556
Yb3 Sb3 Tb1 125.397(13) 20_667 16_556
Yb2 Sb3 Tb1 76.901(10) 17_666 16_556
Yb1 Sb3 Tb1 0.000(8) 16_556 16_556
Yb3 Sb3 Yb4 75.369(10) 20_667 3_655
Yb2 Sb3 Yb4 72.809(10) 17_666 3_655
Yb1 Sb3 Yb4 87.317(11) 16_556 3_655
Tb1 Sb3 Yb4 87.317(11) 16_556 3_655
Yb3 Sb3 Yb1 138.068(13) 20_667 1_665
Yb2 Sb3 Yb1 76.808(12) 17_666 1_665
Yb1 Sb3 Yb1 72.341(10) 16_556 1_665
Tb1 Sb3 Yb1 72.341(10) 16_556 1_665
Yb4 Sb3 Yb1 146.559(14) 3_655 1_665
Yb3 Sb3 Tb1 138.068(13) 20_667 1_665
Yb2 Sb3 Tb1 76.808(12) 17_666 1_665
Yb1 Sb3 Tb1 72.341(10) 16_556 1_665
Tb1 Sb3 Tb1 72.341(10) 16_556 1_665
Yb4 Sb3 Tb1 146.559(14) 3_655 1_665
Yb1 Sb3 Tb1 0.000(9) 1_665 1_665
Yb3 Sb3 Yb4 70.334(12) 20_667 10_564
Yb2 Sb3 Yb4 138.242(13) 17_666 10_564
Yb1 Sb3 Yb4 110.865(13) 16_556 10_564
Tb1 Sb3 Yb4 110.865(13) 16_556 10_564
Yb4 Sb3 Yb4 145.644(14) 3_655 10_564
Yb1 Sb3 Yb4 67.745(12) 1_665 10_564
Tb1 Sb3 Yb4 67.745(12) 1_665 10_564
Yb3 Sb3 Yb2 72.684(9) 20_667 1_666
Yb2 Sb3 Yb2 81.245(10) 17_666 1_666
Yb1 Sb3 Yb2 158.145(13) 16_556 1_666
Tb1 Sb3 Yb2 158.145(13) 16_556 1_666
Yb4 Sb3 Yb2 86.028(12) 3_655 1_666
Yb1 Sb3 Yb2 102.965(12) 1_665 1_666
Tb1 Sb3 Yb2 102.965(12) 1_665 1_666
Yb4 Sb3 Yb2 85.769(12) 10_564 1_666
Yb3 Sb3 Yb4 68.166(8) 20_667 7_556
Yb2 Sb3 Yb4 137.594(12) 17_666 7_556
Yb1 Sb3 Yb4 61.969(8) 16_556 7_556
Tb1 Sb3 Yb4 61.969(8) 16_556 7_556
Yb4 Sb3 Yb4 94.350(11) 3_655 7_556
Yb1 Sb3 Yb4 98.784(12) 1_665 7_556
Tb1 Sb3 Yb4 98.784(12) 1_665 7_556
Yb4 Sb3 Yb4 71.276(10) 10_564 7_556
Yb2 Sb3 Yb4 139.326(12) 1_666 7_556
Tb1 Sb4 Tb1 72.524(8) 23_565 26_556
Tb1 Sb4 Yb1 0.000(11) 23_565 23_565
Tb1 Sb4 Yb1 72.524(8) 26_556 23_565
Tb1 Sb4 Yb1 72.524(8) 23_565 26_556
Tb1 Sb4 Yb1 0.000(11) 26_556 26_556
Yb1 Sb4 Yb1 72.524(8) 23_565 26_556
Tb1 Sb4 Tb1 142.158(10) 23_565 32_554
Tb1 Sb4 Tb1 120.703(8) 26_556 32_554
Yb1 Sb4 Tb1 142.158(10) 23_565 32_554
Yb1 Sb4 Tb1 120.703(8) 26_556 32_554
Tb1 Sb4 Yb1 120.703(8) 23_565 17_556
Tb1 Sb4 Yb1 142.158(10) 26_556 17_556
Yb1 Sb4 Yb1 120.703(8) 23_565 17_556
Yb1 Sb4 Yb1 142.158(10) 26_556 17_556
Tb1 Sb4 Yb1 72.524(8) 32_554 17_556
Tb1 Sb4 Yb1 142.158(10) 23_565 32_554
Tb1 Sb4 Yb1 120.703(8) 26_556 32_554
Yb1 Sb4 Yb1 142.158(10) 23_565 32_554
Yb1 Sb4 Yb1 120.703(8) 26_556 32_554
Tb1 Sb4 Yb1 0.000(11) 32_554 32_554
Yb1 Sb4 Yb1 72.524(8) 17_556 32_554
Tb1 Sb4 Tb1 120.703(8) 23_565 17_556
Tb1 Sb4 Tb1 142.158(10) 26_556 17_556
Yb1 Sb4 Tb1 120.703(8) 23_565 17_556
Yb1 Sb4 Tb1 142.158(10) 26_556 17_556
Tb1 Sb4 Tb1 72.524(8) 32_554 17_556
Yb1 Sb4 Tb1 0.000(11) 17_556 17_556
Yb1 Sb4 Tb1 72.524(8) 32_554 17_556
Tb1 Sb4 Sb1 60.352(4) 23_565 10_454
Tb1 Sb4 Sb1 119.648(4) 26_556 10_454
Yb1 Sb4 Sb1 60.352(4) 23_565 10_454
Yb1 Sb4 Sb1 119.648(4) 26_556 10_454
Tb1 Sb4 Sb1 119.648(4) 32_554 10_454
Yb1 Sb4 Sb1 60.352(4) 17_556 10_454
Yb1 Sb4 Sb1 119.648(4) 32_554 10_454
Tb1 Sb4 Sb1 60.352(4) 17_556 10_454
Tb1 Sb4 Sb1 119.648(4) 23_565 .
Tb1 Sb4 Sb1 60.352(4) 26_556 .
Yb1 Sb4 Sb1 119.648(4) 23_565 .
Yb1 Sb4 Sb1 60.352(4) 26_556 .
Tb1 Sb4 Sb1 60.352(4) 32_554 .
Yb1 Sb4 Sb1 119.648(4) 17_556 .
Yb1 Sb4 Sb1 60.352(4) 32_554 .
Tb1 Sb4 Sb1 119.648(4) 17_556 .
Sb1 Sb4 Sb1 180.0 10_454 .
Tb1 Sb4 Yb2 77.331(6) 23_565 .
Tb1 Sb4 Yb2 142.434(6) 26_556 .
Yb1 Sb4 Yb2 77.331(6) 23_565 .
Yb1 Sb4 Yb2 142.434(6) 26_556 .
Tb1 Sb4 Yb2 73.199(6) 32_554 .
Yb1 Sb4 Yb2 73.484(9) 17_556 .
Yb1 Sb4 Yb2 73.199(6) 32_554 .
Tb1 Sb4 Yb2 73.484(9) 17_556 .
Sb1 Sb4 Yb2 59.401(5) 10_454 .
Sb1 Sb4 Yb2 120.599(5) . .
Tb1 Sb4 Yb2 142.435(6) 23_565 8
Tb1 Sb4 Yb2 77.331(6) 26_556 8
Yb1 Sb4 Yb2 142.435(6) 23_565 8
Yb1 Sb4 Yb2 77.331(6) 26_556 8
Tb1 Sb4 Yb2 73.484(9) 32_554 8
Yb1 Sb4 Yb2 73.198(7) 17_556 8
Yb1 Sb4 Yb2 73.484(9) 32_554 8
Tb1 Sb4 Yb2 73.198(7) 17_556 8
Sb1 Sb4 Yb2 120.598(5) 10_454 8
Sb1 Sb4 Yb2 59.402(5) . 8
Yb2 Sb4 Yb2 138.348(9) . 8
Sb2 Mn1 Sb2 105.698(8) . 28_557
Sb2 Mn1 Sb2 105.700(8) . 19_567
Sb2 Mn1 Sb2 117.313(17) 28_557 19_567
Sb2 Mn1 Sb2 117.312(17) . 10_454
Sb2 Mn1 Sb2 105.698(8) 28_557 10_454
Sb2 Mn1 Sb2 105.698(8) 19_567 10_454
Sb2 Mn1 Yb2 156.698(8) . 10_455
Sb2 Mn1 Yb2 58.474(9) 28_557 10_455
Sb2 Mn1 Yb2 72.108(10) 19_567 10_455
Sb2 Mn1 Yb2 84.933(12) 10_454 10_455
Sb2 Mn1 Yb2 72.107(10) . 19_566
Sb2 Mn1 Yb2 156.697(8) 28_557 19_566
Sb2 Mn1 Yb2 84.933(12) 19_567 19_566
Sb2 Mn1 Yb2 58.474(9) 10_454 19_566
Yb2 Mn1 Yb2 129.545(7) 10_455 19_566
Sb2 Mn1 Yb2 58.473(9) . 28_556
Sb2 Mn1 Yb2 84.933(12) 28_557 28_556
Sb2 Mn1 Yb2 156.697(8) 19_567 28_556
Sb2 Mn1 Yb2 72.108(10) 10_454 28_556
Yb2 Mn1 Yb2 129.545(8) 10_455 28_556
Yb2 Mn1 Yb2 74.135(12) 19_566 28_556
Sb2 Mn1 Yb2 84.934(12) . 1_556
Sb2 Mn1 Yb2 72.108(10) 28_557 1_556
Sb2 Mn1 Yb2 58.474(9) 19_567 1_556
Sb2 Mn1 Yb2 156.697(8) 10_454 1_556
Yb2 Mn1 Yb2 74.135(12) 10_455 1_556
Yb2 Mn1 Yb2 129.545(8) 19_566 1_556
Yb2 Mn1 Yb2 129.545(8) 28_556 1_556

loop_
_geom_bond_atom_site_label_1
_geom_bond_atom_site_label_2
_geom_bond_distance
_geom_bond_site_symmetry_2
Yb1 Sb2 3.1534(5) .
Yb1 Sb3 3.1753(5) 16_556
Yb1 Sb4 3.1822(4) 17_556
Yb1 Sb2 3.1842(5) 6_556
Yb1 Sb1 3.2025(5) 26_546
Yb1 Sb3 3.2028(5) 1_445
Yb1 Yb4 3.5770(5) 10_454
Yb1 Yb3 3.7547(5) 2
Yb1 Yb1 3.7643(6) 16_446
Yb1 Tb1 3.7643(6) 16_446
Yb1 Yb2 3.9405(5) 24_556
Yb1 Yb2 3.9536(5) 17_556
Yb2 Sb2 3.1355(5) 19_566
Yb2 Sb3 3.1615(5) 17_666
Yb2 Sb3 3.2692(5) 1_444
Yb2 Sb1 3.2802(4) 10_454
Yb2 Sb4 3.4192(4) .
Yb2 Mn1 3.5221(4) 1_554
Yb2 Sb2 3.7421(6) 28_556
Yb2 Yb4 3.7722(5) 19_566
Yb2 Yb3 3.7927(5) 20_556
Yb2 Tb1 3.9404(5) 32_554
Yb2 Yb1 3.9404(5) 32_554
Yb2 Yb1 3.9536(5) 17_556
Yb3 Sb3 3.1279(5) 27_466
Yb3 Sb3 3.1279(5) 32_444
Yb3 Sb2 3.2252(5) 5_556
Yb3 Sb2 3.2252(5) 2_554
Yb3 Sb1 3.3394(4) 25
Yb3 Sb1 3.3394(4) 20_656
Yb3 Yb4 3.6541(5) 23_665
Yb3 Yb4 3.6541(4) 20_657
Yb3 Yb1 3.7547(5) 2_554
Yb3 Tb1 3.7547(5) 2_554
Yb3 Yb1 3.7547(5) 5_556
Yb3 Tb1 3.7547(5) 5_556
Yb4 Sb2 3.1578(5) 10_454
Yb4 Sb1 3.1701(5) 11_545
Yb4 Sb3 3.1943(6) 4_464
Yb4 Sb3 3.2151(5) 10_564
Yb4 Sb2 3.3868(5) 28_557
Yb4 Yb1 3.5770(5) 10_454
Yb4 Tb1 3.5770(5) 10_454
Yb4 Yb3 3.6541(4) 27_566
Yb4 Sb3 3.7147(6) 7_446
Yb4 Yb2 3.7721(5) 28_556
Yb4 Yb3 3.8653(5) 26_556
Yb4 Yb4 4.0582(6) 16_556
Sb1 Yb4 3.1701(5) 5_556
Sb1 Yb4 3.1701(6) 12_453
Sb1 Sb4 3.1890(6) .
Sb1 Yb1 3.2025(5) 32_554
Sb1 Tb1 3.2025(5) 32_554
Sb1 Tb1 3.2025(5) 26_556
Sb1 Yb1 3.2025(5) 26_556
Sb1 Yb2 3.2803(4) 10_454
Sb1 Yb2 3.2803(4) 8
Sb1 Yb3 3.3394(4) 25
Sb1 Yb3 3.3394(4) 27_565
Sb2 Mn1 2.7462(4) .
Sb2 Yb2 3.1355(5) 28_556
Sb2 Yb4 3.1579(5) 10_454
Sb2 Tb1 3.1841(5) 6_556
Sb2 Yb1 3.1841(5) 6_556
Sb2 Yb3 3.2252(5) 2
Sb2 Yb4 3.3868(5) 19_567
Sb2 Yb2 3.7421(6) 19_566
Sb3 Yb3 3.1280(5) 20_667
Sb3 Yb2 3.1614(5) 17_666
Sb3 Yb1 3.1753(5) 16_556
Sb3 Tb1 3.1753(5) 16_556
Sb3 Yb4 3.1944(5) 3_655
Sb3 Yb1 3.2029(5) 1_665
Sb3 Tb1 3.2029(5) 1_665
Sb3 Yb4 3.2151(5) 10_564
Sb3 Yb2 3.2692(5) 1_666
Sb3 Yb4 3.7147(6) 7_556
Sb4 Tb1 3.1822(4) 23_565
Sb4 Tb1 3.1822(4) 26_556
Sb4 Yb1 3.1822(4) 23_565
Sb4 Yb1 3.1822(4) 26_556
Sb4 Tb1 3.1822(4) 32_554
Sb4 Yb1 3.1822(4) 17_556
Sb4 Yb1 3.1822(4) 32_554
Sb4 Tb1 3.1822(4) 17_556
Sb4 Sb1 3.1889(6) 10_454
Sb4 Yb2 3.4193(4) 8
Mn1 Sb2 2.7462(4) 28_557
Mn1 Sb2 2.7462(4) 19_567
Mn1 Sb2 2.7462(4) 10_454
Mn1 Yb2 3.5221(4) 10_455
Mn1 Yb2 3.5221(4) 19_566
Mn1 Yb2 3.5221(4) 28_556
Mn1 Yb2 3.5221(4) 1_556
